data_2020612
loop_
_publ_author_name
'Green, William L.'
'Sirianni, Eric R.'
'Yap, Glenn P. A.'
'Riordan, Charles G.'

_publ_section_title
;
 Steric and electronic factor comparisons in
 hydrotris(3-phenylpyrazolyl)borate nickel(II) aryloxides
;
_journal_coeditor_code FO3002
_journal_issue 11
_journal_name_full 'Acta Crystallographica Section C'
_journal_page_first 791
_journal_page_last 796
_journal_paper_doi 10.1107/S2053229616001789
_journal_volume 72
_journal_year 2016
_chemical_formula_iupac '[Ni (C27 H23 B N6) Cl (C9 H8 N2)], C H Cl3'
_chemical_formula_moiety 'C36 H31 B N8 Ni, C H Cl3'
_chemical_formula_sum 'C37 H31 B Cl4 N8 Ni'
_chemical_formula_weight 799.02
_chemical_name_systematic
'Chlorido[hydrotris(3-phenylpyrazolyl-\k<i>N</i>^2^)borato](3-phenyl-1<i>H</i>-pyrazole-\k<i>N</i>^2^)nickel(II) chloroform monosolvate'
_space_group_crystal_system triclinic
_space_group_IT_number 2
_space_group_name_Hall '-P 1'
_space_group_name_H-M_alt 'P -1'
_symmetry_space_group_name_Hall '-P 1'
_symmetry_space_group_name_H-M 'P -1'
_atom_sites_solution_hydrogens geom
_atom_sites_solution_primary direct
_atom_sites_solution_secondary difmap
_audit_creation_method SHELXL-2014/7
_cell_angle_alpha 80.223(2)
_cell_angle_beta 81.483(2)
_cell_angle_gamma 67.810(2)
_cell_formula_units_Z 2
_cell_length_a 11.941(2)
_cell_length_b 11.986(2)
_cell_length_c 14.034(2)
_cell_measurement_reflns_used 993
_cell_measurement_temperature 200(2)
_cell_measurement_theta_max 25.24
_cell_measurement_theta_min 1.85
_cell_volume 1825.1(5)
_computing_cell_refinement
;
SAINT (Bruker, 2002)
;
_computing_data_collection
;
SMART (Bruker, 2002)
;
_computing_data_reduction
;
SAINT (Bruker, 2002)
;
_computing_molecular_graphics
;
SHELXTL (Bruker, 2002)
;
_computing_publication_material
;
Mercury (Macrae <i>et al.</i>,  2008)
;
_computing_structure_refinement
;
SHELXL2014 (Sheldrick, 2015)
;
_computing_structure_solution
;
SHELXS97 (Sheldrick, 2008)
;
_diffrn_ambient_temperature 200(2)
_diffrn_detector_area_resol_mean 836.6
_diffrn_measured_fraction_theta_full 0.999
_diffrn_measured_fraction_theta_max 0.992
_diffrn_measurement_device_type 'Bruker APEX'
_diffrn_measurement_method \w
_diffrn_radiation_type MoK\a
_diffrn_radiation_wavelength 0.71073
_diffrn_reflns_av_R_equivalents 0.0331
_diffrn_reflns_limit_h_max 15
_diffrn_reflns_limit_h_min -15
_diffrn_reflns_limit_k_max 15
_diffrn_reflns_limit_k_min -15
_diffrn_reflns_limit_l_max 18
_diffrn_reflns_limit_l_min -18
_diffrn_reflns_number 24843
_diffrn_reflns_theta_full 25.242
_diffrn_reflns_theta_max 28.313
_diffrn_reflns_theta_min 1.850
_exptl_absorpt_coefficient_mu 0.865
_exptl_absorpt_correction_T_max 0.8488
_exptl_absorpt_correction_T_min 0.6290
_exptl_absorpt_correction_type multi-scan
_exptl_absorpt_process_details
;
(SADABS; Bruker, 2002)
;
_exptl_crystal_colour green
_exptl_crystal_density_diffrn 1.454
_exptl_crystal_density_method 'not measured'
_exptl_crystal_description block
_exptl_crystal_F_000 820
_exptl_crystal_size_max 0.591
_exptl_crystal_size_mid 0.456
_exptl_crystal_size_min 0.196
_refine_diff_density_max 0.827
_refine_diff_density_min -0.967
_refine_ls_extinction_method none
_refine_ls_goodness_of_fit_ref 1.003
_refine_ls_hydrogen_treatment constr
_refine_ls_matrix_type full
_refine_ls_number_parameters 479
_refine_ls_number_reflns 9015
_refine_ls_number_restraints 126
_refine_ls_restrained_S_all 1.004
_refine_ls_R_factor_all 0.0698
_refine_ls_R_factor_gt 0.0547
_refine_ls_shift/su_max 0.000
_refine_ls_shift/su_mean 0.000
_refine_ls_structure_factor_coef Fsqd
_refine_ls_weighting_details 'w=1/[\s^2^(Fo^2^)+(0.0921P)^2^+1.5915P] where P=(Fo^2^+2Fc^2^)/3'
_refine_ls_weighting_scheme calc
_refine_ls_wR_factor_gt 0.1487
_refine_ls_wR_factor_ref 0.1632
_reflns_number_gt 7153
_reflns_number_total 9015
_reflns_threshold_expression 'I > 2\s(I)'
_cod_data_source_file fo3002sup1.cif
_cod_data_source_block cpd2
_cod_depositor_comments 'Adding full bibliography for 2020609--2020613.cif.'
_cod_original_cell_volume 1825.0(5)
_cod_database_code 2020612
_cod_database_fobs_code 2020612
_shelx_space_group_comment
;
The symmetry employed for this shelxl refinement is uniquely defined
by the following loop, which should always be used as a source of
symmetry information in preference to the above space-group names.
They are only intended as comments.
;
_shelx_estimated_absorpt_t_min 0.629
_shelx_estimated_absorpt_t_max 0.849

loop_
_space_group_symop_operation_xyz
'x, y, z'
'-x, -y, -z'

loop_
_atom_site_type_symbol
_atom_site_label
_atom_site_fract_x
_atom_site_fract_y
_atom_site_fract_z
_atom_site_U_iso_or_equiv
_atom_site_adp_type
_atom_site_calc_flag
_atom_site_occupancy
_atom_site_disorder_assembly
_atom_site_disorder_group
Ni Ni 0.93221(3) 0.72164(3) 0.22103(2) 0.02570(11) Uani d 1 . .
B B1 1.1835(3) 0.5644(3) 0.1324(2) 0.0295(6) Uani d 1 . .
H H1 1.2649 0.5138 0.1033 0.035 Uiso calc 1 . .
N N1 1.02432(19) 0.53455(19) 0.26603(16) 0.0284(4) Uani d 1 . .
N N2 1.13969(19) 0.4905(2) 0.22087(16) 0.0291(4) Uani d 1 . .
N N3 0.96987(19) 0.66797(19) 0.08485(16) 0.0278(4) Uani d 1 . .
N N4 1.0893(2) 0.6074(2) 0.05714(16) 0.0299(5) Uani d 1 . .
N N5 1.0903(2) 0.7542(2) 0.21472(16) 0.0283(4) Uani d 1 . .
N N6 1.19030(19) 0.6773(2) 0.16738(16) 0.0289(4) Uani d 1 . .
N N7 0.7674(2) 0.9871(2) 0.20573(17) 0.0303(5) Uani d 1 . .
H H7 0.7338 0.9742 0.2647 0.036 Uiso calc 1 . .
N N8 0.8498(2) 0.8985(2) 0.15729(16) 0.0295(5) Uani d 1 . .
C C1 1.0148(2) 0.4463(2) 0.33621(19) 0.0298(5) Uani d 1 . .
C C2 1.1251(3) 0.3471(3) 0.3378(2) 0.0393(6) Uani d 1 . .
H H2A 1.1437 0.2736 0.3809 0.047 Uiso calc 1 . .
C C3 1.2003(3) 0.3791(3) 0.2640(2) 0.0359(6) Uani d 1 . .
H H3A 1.2820 0.3302 0.2462 0.043 Uiso calc 1 . .
C C4 0.7924(3) 0.4902(3) 0.3536(2) 0.0365(6) Uani d 1 . .
H H4A 0.7919 0.5132 0.2854 0.044 Uiso calc 1 . .
C C5 0.6849(3) 0.4941(3) 0.4095(2) 0.0445(7) Uani d 1 . .
H H5A 0.6112 0.5207 0.3798 0.053 Uiso calc 1 . .
C C6 0.6860(3) 0.4589(3) 0.5090(3) 0.0478(8) Uani d 1 . .
H H6A 0.6127 0.4623 0.5477 0.057 Uiso calc 1 . .
C C7 0.7936(3) 0.4190(3) 0.5514(2) 0.0466(8) Uani d 1 . .
H H7A 0.7942 0.3937 0.6193 0.056 Uiso calc 1 . .
C C8 0.9005(3) 0.4153(3) 0.4962(2) 0.0365(6) Uani d 1 . .
H H8A 0.9741 0.3870 0.5262 0.044 Uiso calc 1 . .
C C9 0.9006(3) 0.4530(2) 0.39643(19) 0.0301(5) Uani d 1 . .
C C10 0.9080(2) 0.6862(2) 0.00717(19) 0.0286(5) Uani d 1 . .
C C11 0.9892(3) 0.6395(3) -0.0719(2) 0.0327(6) Uani d 1 . .
H H11A 0.9706 0.6414 -0.1358 0.039 Uiso calc 1 . .
C C12 1.1016(3) 0.5906(3) -0.0370(2) 0.0330(6) Uani d 1 . .
H H12A 1.1760 0.5513 -0.0733 0.040 Uiso calc 1 . .
C C13 0.7052(3) 0.7240(3) 0.1000(2) 0.0419(7) Uani d 1 . .
H H13A 0.7445 0.6830 0.1569 0.050 Uiso calc 1 . .
C C14 0.5785(3) 0.7687(4) 0.1044(3) 0.0531(9) Uani d 1 . .
H H14A 0.5322 0.7589 0.1642 0.064 Uiso calc 1 . .
C C15 0.5211(3) 0.8265(4) 0.0227(3) 0.0601(10) Uani d 1 . .
H H15A 0.4349 0.8563 0.0257 0.072 Uiso calc 1 . .
C C16 0.5870(4) 0.8413(4) -0.0624(3) 0.0646(11) Uani d 1 . .
H H16A 0.5464 0.8817 -0.1188 0.078 Uiso calc 1 . .
C C17 0.7145(3) 0.7977(3) -0.0684(3) 0.0491(8) Uani d 1 . .
H H17A 0.7597 0.8084 -0.1287 0.059 Uiso calc 1 . .
C C18 0.7741(2) 0.7390(2) 0.0137(2) 0.0322(6) Uani d 1 . .
C C19 1.1206(2) 0.8466(2) 0.23042(19) 0.0309(5) Uani d 1 . .
C C20 1.2402(3) 0.8274(3) 0.1935(2) 0.0378(6) Uani d 1 . .
H H20A 1.2845 0.8784 0.1947 0.045 Uiso calc 1 . .
C C21 1.2809(2) 0.7200(3) 0.1550(2) 0.0338(6) Uani d 1 . .
H H21A 1.3600 0.6821 0.1246 0.041 Uiso calc 1 . .
C C22 0.9775(3) 0.9292(3) 0.3717(2) 0.0410(7) Uani d 1 . .
H H22A 0.9883 0.8487 0.4006 0.049 Uiso calc 1 . .
C C23 0.9022(3) 1.0272(3) 0.4196(3) 0.0492(8) Uani d 1 . .
H H23A 0.8627 1.0132 0.4818 0.059 Uiso calc 1 . .
C C24 0.8843(3) 1.1445(3) 0.3778(3) 0.0482(8) Uani d 1 . .
H H24A 0.8320 1.2110 0.4107 0.058 Uiso calc 1 . .
C C25 0.9425(3) 1.1647(3) 0.2881(3) 0.0509(8) Uani d 1 . .
H H25A 0.9301 1.2455 0.2588 0.061 Uiso calc 1 . .
C C26 1.0192(3) 1.0677(3) 0.2403(2) 0.0439(7) Uani d 1 . .
H H26A 1.0601 1.0823 0.1788 0.053 Uiso calc 1 . .
C C27 1.0367(3) 0.9494(2) 0.2818(2) 0.0323(6) Uani d 1 . .
C C28 0.7422(2) 1.0979(2) 0.1536(2) 0.0314(5) Uani d 1 . .
C C29 0.8125(3) 1.0790(3) 0.0661(2) 0.0378(6) Uani d 1 . .
H H29A 0.8159 1.1386 0.0128 0.045 Uiso calc 1 . .
C C30 0.8771(3) 0.9547(3) 0.0725(2) 0.0344(6) Uani d 1 . .
H H30A 0.9334 0.9151 0.0225 0.041 Uiso calc 1 . .
C C31 0.5925(3) 1.2119(3) 0.2808(2) 0.0447(7) Uani d 1 . .
H H31A 0.6046 1.1379 0.3225 0.054 Uiso calc 1 . .
C C32 0.5116(3) 1.3195(3) 0.3121(3) 0.0510(8) Uani d 1 . .
H H32A 0.4679 1.3191 0.3744 0.061 Uiso calc 1 . .
C C33 0.4949(3) 1.4275(3) 0.2521(3) 0.0485(8) Uani d 1 . .
H H33A 0.4393 1.5016 0.2732 0.058 Uiso calc 1 . .
C C34 0.5589(3) 1.4283(3) 0.1613(3) 0.0550(9) Uani d 1 . .
H H34A 0.5482 1.5028 0.1206 0.066 Uiso calc 1 . .
C C35 0.6386(3) 1.3196(3) 0.1303(3) 0.0450(7) Uani d 1 . .
H H35A 0.6815 1.3201 0.0677 0.054 Uiso calc 1 . .
C C36 0.6565(2) 1.2100(2) 0.1895(2) 0.0329(6) Uani d 1 . .
Cl Cl1 0.79898(7) 0.76430(6) 0.35863(5) 0.04151(18) Uani d 1 . .
C C37 0.5518(6) 0.0874(5) 0.5983(4) 0.0772(15) Uani d 0.871(2) A 1
H H37A 0.4681 0.1226 0.5762 0.093 Uiso calc 0.871(2) A 1
Cl Cl2 0.61870(19) 0.19923(17) 0.57551(14) 0.0847(5) Uani d 0.871(2) A 1
Cl Cl3 0.64452(15) -0.03559(16) 0.53113(14) 0.0959(5) Uani d 0.871(2) A 1
Cl Cl4 0.5449(2) 0.0315(2) 0.72033(12) 0.1252(8) Uani d 0.871(2) A 1
C C37' 0.543(3) 0.0879(17) 0.6232(18) 0.134(15) Uani d 0.129(2) A 2
H H37B 0.4692 0.1004 0.6706 0.160 Uiso calc 0.129(2) A 2
Cl Cl2' 0.5837(16) 0.2190(12) 0.5986(11) 0.0847(5) Uani d 0.129(2) A 2
Cl Cl3' 0.5215(10) 0.0482(10) 0.5117(9) 0.0959(5) Uani d 0.129(2) A 2
Cl Cl4' 0.6723(14) -0.0336(12) 0.6687(8) 0.1252(8) Uani d 0.129(2) A 2

loop_
_atom_site_aniso_label
_atom_site_aniso_U_11
_atom_site_aniso_U_22
_atom_site_aniso_U_33
_atom_site_aniso_U_12
_atom_site_aniso_U_13
_atom_site_aniso_U_23
Ni 0.02570(18) 0.02418(18) 0.02721(18) -0.00854(13) -0.00090(12) -0.00562(12)
B1 0.0242(13) 0.0291(14) 0.0342(15) -0.0079(11) 0.0001(11) -0.0078(12)
N1 0.0278(11) 0.0252(10) 0.0320(11) -0.0089(9) -0.0020(9) -0.0057(8)
N2 0.0260(10) 0.0274(11) 0.0327(11) -0.0073(9) -0.0030(8) -0.0062(9)
N3 0.0265(10) 0.0270(10) 0.0299(11) -0.0083(9) -0.0019(8) -0.0075(8)
N4 0.0277(11) 0.0301(11) 0.0322(11) -0.0095(9) 0.0007(9) -0.0099(9)
N5 0.0279(11) 0.0280(11) 0.0303(11) -0.0103(9) -0.0027(8) -0.0069(9)
N6 0.0258(10) 0.0289(11) 0.0323(11) -0.0097(9) -0.0035(8) -0.0047(9)
N7 0.0294(11) 0.0275(11) 0.0320(11) -0.0084(9) 0.0006(9) -0.0059(9)
N8 0.0275(11) 0.0269(11) 0.0331(11) -0.0074(9) -0.0016(9) -0.0077(9)
C1 0.0335(13) 0.0267(12) 0.0315(13) -0.0113(10) -0.0085(10) -0.0042(10)
C2 0.0391(15) 0.0303(14) 0.0467(17) -0.0117(12) -0.0102(13) 0.0034(12)
C3 0.0295(13) 0.0287(13) 0.0467(16) -0.0052(11) -0.0078(12) -0.0058(12)
C4 0.0401(15) 0.0364(15) 0.0347(14) -0.0162(12) -0.0078(12) 0.0004(11)
C5 0.0367(16) 0.0479(18) 0.0510(18) -0.0170(14) -0.0038(13) -0.0076(14)
C6 0.0469(18) 0.0517(19) 0.0476(18) -0.0232(15) 0.0103(14) -0.0139(15)
C7 0.061(2) 0.0495(18) 0.0326(15) -0.0259(16) 0.0028(14) -0.0066(13)
C8 0.0450(16) 0.0335(14) 0.0343(14) -0.0173(12) -0.0077(12) -0.0021(11)
C9 0.0375(14) 0.0237(12) 0.0322(13) -0.0137(10) -0.0049(11) -0.0043(10)
C10 0.0329(13) 0.0275(12) 0.0291(12) -0.0141(10) -0.0050(10) -0.0040(10)
C11 0.0399(15) 0.0364(14) 0.0267(13) -0.0179(12) -0.0030(11) -0.0074(10)
C12 0.0357(14) 0.0352(14) 0.0306(13) -0.0158(12) 0.0047(11) -0.0107(11)
C13 0.0339(15) 0.0497(18) 0.0420(16) -0.0163(13) -0.0052(12) -0.0015(13)
C14 0.0347(16) 0.062(2) 0.064(2) -0.0195(16) 0.0013(15) -0.0126(18)
C15 0.0337(17) 0.064(2) 0.081(3) -0.0141(16) -0.0125(17) -0.007(2)
C16 0.050(2) 0.074(3) 0.067(3) -0.0166(19) -0.0307(19) 0.006(2)
C17 0.0460(18) 0.057(2) 0.0421(17) -0.0145(16) -0.0147(14) -0.0015(15)
C18 0.0332(14) 0.0301(13) 0.0375(14) -0.0131(11) -0.0084(11) -0.0067(11)
C19 0.0340(14) 0.0314(13) 0.0309(13) -0.0143(11) -0.0088(10) -0.0029(10)
C20 0.0354(15) 0.0402(15) 0.0448(16) -0.0199(12) -0.0078(12) -0.0058(12)
C21 0.0271(13) 0.0372(14) 0.0384(15) -0.0129(11) -0.0044(11) -0.0037(11)
C22 0.0498(18) 0.0371(15) 0.0375(15) -0.0169(14) -0.0044(13) -0.0055(12)
C23 0.058(2) 0.0521(19) 0.0391(17) -0.0216(16) 0.0036(15) -0.0119(14)
C24 0.0527(19) 0.0401(17) 0.054(2) -0.0134(15) -0.0036(15) -0.0193(14)
C25 0.065(2) 0.0313(15) 0.060(2) -0.0200(15) -0.0031(17) -0.0113(14)
C26 0.0543(19) 0.0382(16) 0.0452(17) -0.0242(14) 0.0016(14) -0.0092(13)
C27 0.0343(14) 0.0320(13) 0.0353(14) -0.0148(11) -0.0072(11) -0.0072(11)
C28 0.0301(13) 0.0273(12) 0.0367(14) -0.0097(10) -0.0068(11) -0.0023(10)
C29 0.0440(16) 0.0327(14) 0.0321(14) -0.0107(12) -0.0028(12) 0.0003(11)
C30 0.0372(14) 0.0317(13) 0.0321(14) -0.0104(11) -0.0009(11) -0.0049(11)
C31 0.0488(18) 0.0333(15) 0.0428(17) -0.0045(13) -0.0041(14) -0.0046(13)
C32 0.0494(19) 0.0462(18) 0.0455(18) -0.0010(15) -0.0036(15) -0.0138(15)
C33 0.0408(17) 0.0367(16) 0.060(2) 0.0028(13) -0.0121(15) -0.0167(15)
C34 0.051(2) 0.0316(16) 0.070(2) -0.0027(14) -0.0001(17) -0.0056(15)
C35 0.0440(17) 0.0323(15) 0.0508(18) -0.0076(13) 0.0027(14) -0.0048(13)
C36 0.0283(13) 0.0295(13) 0.0407(15) -0.0078(10) -0.0082(11) -0.0059(11)
Cl1 0.0507(4) 0.0331(3) 0.0354(4) -0.0136(3) 0.0111(3) -0.0069(3)
C37 0.102(4) 0.085(4) 0.062(3) -0.049(3) -0.016(3) -0.012(2)
Cl2 0.1090(15) 0.0695(9) 0.0775(12) -0.0381(10) 0.0095(9) -0.0158(7)
Cl3 0.0829(10) 0.0906(11) 0.1222(13) -0.0272(8) -0.0125(9) -0.0421(10)
Cl4 0.197(2) 0.1644(19) 0.0677(10) -0.1351(19) -0.0021(11) -0.0006(10)
C37' 0.17(2) 0.13(2) 0.10(2) -0.05(2) -0.03(2) -0.01(2)
Cl2' 0.1090(15) 0.0695(9) 0.0775(12) -0.0381(10) 0.0095(9) -0.0158(7)
Cl3' 0.0829(10) 0.0906(11) 0.1222(13) -0.0272(8) -0.0125(9) -0.0421(10)
Cl4' 0.197(2) 0.1644(19) 0.0677(10) -0.1351(19) -0.0021(11) -0.0006(10)

loop_
_atom_type_symbol
_atom_type_description
_atom_type_scat_dispersion_real
_atom_type_scat_dispersion_imag
_atom_type_scat_source
C C 0.0033 0.0016 'International Tables Vol C Tables 4.2.6.8 and 6.1.1.4'
H H 0.0000 0.0000 'International Tables Vol C Tables 4.2.6.8 and 6.1.1.4'
B B 0.0013 0.0007 'International Tables Vol C Tables 4.2.6.8 and 6.1.1.4'
N N 0.0061 0.0033 'International Tables Vol C Tables 4.2.6.8 and 6.1.1.4'
Ni Ni 0.3393 1.1124 'International Tables Vol C Tables 4.2.6.8 and 6.1.1.4'
Cl Cl 0.1484 0.1585 'International Tables Vol C Tables 4.2.6.8 and 6.1.1.4'

loop_
_geom_angle_atom_site_label_1
_geom_angle_atom_site_label_2
_geom_angle_atom_site_label_3
_geom_angle_site_symmetry_1
_geom_angle
_geom_angle_publ_flag
N3 Ni N5 . 93.84(9) y
N3 Ni N8 . 88.24(9) y
N5 Ni N8 . 88.83(9) y
N3 Ni N1 . 83.78(9) y
N5 Ni N1 . 90.71(9) y
N8 Ni N1 . 171.96(9) y
N3 Ni Cl1 . 148.92(7) y
N5 Ni Cl1 . 117.14(7) y
N8 Ni Cl1 . 89.93(7) y
N1 Ni Cl1 . 97.41(6) y
N4 B1 N2 . 108.7(2) ?
N4 B1 N6 . 108.6(2) ?
N2 B1 N6 . 108.0(2) ?
C1 N1 N2 . 106.2(2) ?
C1 N1 Ni . 140.09(18) ?
N2 N1 Ni . 112.69(16) ?
C3 N2 N1 . 109.8(2) ?
C3 N2 B1 . 128.5(2) ?
N1 N2 B1 . 121.6(2) ?
C10 N3 N4 . 106.9(2) ?
C10 N3 Ni . 136.64(18) ?
N4 N3 Ni . 116.05(16) ?
C12 N4 N3 . 109.3(2) ?
C12 N4 B1 . 130.8(2) ?
N3 N4 B1 . 119.8(2) ?
C19 N5 N6 . 106.3(2) ?
C19 N5 Ni . 136.12(18) ?
N6 N5 Ni . 116.31(16) ?
C21 N6 N5 . 109.9(2) ?
C21 N6 B1 . 130.3(2) ?
N5 N6 B1 . 119.7(2) ?
N8 N7 C28 . 112.3(2) ?
C30 N8 N7 . 105.1(2) ?
C30 N8 Ni . 130.41(19) ?
N7 N8 Ni . 123.52(17) ?
N1 C1 C2 . 110.0(2) ?
N1 C1 C9 . 123.5(2) ?
C2 C1 C9 . 126.5(2) ?
C3 C2 C1 . 105.2(3) ?
N2 C3 C2 . 108.8(2) ?
C5 C4 C9 . 120.7(3) ?
C4 C5 C6 . 119.7(3) ?
C7 C6 C5 . 119.9(3) ?
C6 C7 C8 . 120.7(3) ?
C7 C8 C9 . 120.2(3) ?
C4 C9 C8 . 118.8(3) ?
C4 C9 C1 . 120.3(2) ?
C8 C9 C1 . 120.7(3) ?
N3 C10 C11 . 109.6(2) ?
N3 C10 C18 . 121.7(2) ?
C11 C10 C18 . 128.6(2) ?
C12 C11 C10 . 105.1(2) ?
N4 C12 C11 . 109.0(2) ?
C18 C13 C14 . 120.7(3) ?
C15 C14 C13 . 120.1(4) ?
C16 C15 C14 . 120.0(3) ?
C15 C16 C17 . 120.9(3) ?
C18 C17 C16 . 119.8(3) ?
C13 C18 C17 . 118.4(3) ?
C13 C18 C10 . 121.1(3) ?
C17 C18 C10 . 120.3(3) ?
N5 C19 C20 . 109.6(2) ?
N5 C19 C27 . 123.3(2) ?
C20 C19 C27 . 127.2(2) ?
C21 C20 C19 . 105.7(2) ?
N6 C21 C20 . 108.4(3) ?
C27 C22 C23 . 119.8(3) ?
C24 C23 C22 . 120.8(3) ?
C25 C24 C23 . 119.5(3) ?
C24 C25 C26 . 120.2(3) ?
C25 C26 C27 . 120.4(3) ?
C22 C27 C26 . 119.3(3) ?
C22 C27 C19 . 121.0(3) ?
C26 C27 C19 . 119.7(3) ?
N7 C28 C29 . 105.8(2) ?
N7 C28 C36 . 123.5(3) ?
C29 C28 C36 . 130.7(3) ?
C28 C29 C30 . 105.5(2) ?
N8 C30 C29 . 111.2(3) ?
C32 C31 C36 . 121.3(3) ?
C33 C32 C31 . 119.5(3) ?
C32 C33 C34 . 120.3(3) ?
C33 C34 C35 . 119.6(3) ?
C34 C35 C36 . 121.0(3) ?
C31 C36 C35 . 118.3(3) ?
C31 C36 C28 . 122.9(3) ?
C35 C36 C28 . 118.8(3) ?
Cl4 C37 Cl2 . 111.5(3) ?
Cl4 C37 Cl3 . 108.4(3) ?
Cl2 C37 Cl3 . 107.9(3) ?
Cl2' C37' Cl4' . 106.1(13) ?
Cl2' C37' Cl3' . 109.4(14) ?
Cl4' C37' Cl3' . 106.1(13) ?
Cl3' Cl3' C37' 2_656 133.0(14) ?

loop_
_geom_bond_atom_site_label_1
_geom_bond_atom_site_label_2
_geom_bond_site_symmetry_2
_geom_bond_distance
_geom_bond_publ_flag
Ni N3 . 2.052(2) y
Ni N5 . 2.054(2) y
Ni N8 . 2.075(2) y
Ni N1 . 2.121(2) y
Ni Cl1 . 2.3091(8) y
B1 N4 . 1.541(4) ?
B1 N2 . 1.544(4) ?
B1 N6 . 1.549(4) ?
N1 C1 . 1.343(3) ?
N1 N2 . 1.372(3) ?
N2 C3 . 1.341(4) ?
N3 C10 . 1.348(3) ?
N3 N4 . 1.364(3) ?
N4 C12 . 1.348(3) ?
N5 C19 . 1.348(3) ?
N5 N6 . 1.363(3) ?
N6 C21 . 1.339(3) ?
N7 N8 . 1.347(3) ?
N7 C28 . 1.350(3) ?
N8 C30 . 1.325(4) ?
C1 C2 . 1.403(4) ?
C1 C9 . 1.476(4) ?
C2 C3 . 1.370(4) ?
C4 C5 . 1.390(4) ?
C4 C9 . 1.391(4) ?
C5 C6 . 1.389(5) ?
C6 C7 . 1.378(5) ?
C7 C8 . 1.381(4) ?
C8 C9 . 1.396(4) ?
C10 C11 . 1.402(4) ?
C10 C18 . 1.475(4) ?
C11 C12 . 1.374(4) ?
C13 C18 . 1.385(4) ?
C13 C14 . 1.397(4) ?
C14 C15 . 1.366(6) ?
C15 C16 . 1.353(6) ?
C16 C17 . 1.405(5) ?
C17 C18 . 1.386(4) ?
C19 C20 . 1.390(4) ?
C19 C27 . 1.482(4) ?
C20 C21 . 1.369(4) ?
C22 C27 . 1.382(4) ?
C22 C23 . 1.390(5) ?
C23 C24 . 1.377(5) ?
C24 C25 . 1.376(5) ?
C25 C26 . 1.385(5) ?
C26 C27 . 1.388(4) ?
C28 C29 . 1.381(4) ?
C28 C36 . 1.465(4) ?
C29 C30 . 1.390(4) ?
C31 C32 . 1.384(4) ?
C31 C36 . 1.389(4) ?
C32 C33 . 1.382(5) ?
C33 C34 . 1.386(5) ?
C34 C35 . 1.388(4) ?
C35 C36 . 1.390(4) ?
C37 Cl4 . 1.732(6) ?
C37 Cl2 . 1.768(6) ?
C37 Cl3 . 1.794(6) ?
C37' Cl2' . 1.781(16) ?
C37' Cl4' . 1.787(16) ?
C37' Cl3' . 1.788(16) ?
Cl3' Cl3' 2_656 1.53(2) ?

loop_
_geom_torsion_atom_site_label_1
_geom_torsion_atom_site_label_2
_geom_torsion_atom_site_label_3
_geom_torsion_atom_site_label_4
_geom_torsion_site_symmetry_4
_geom_torsion
C1 N1 N2 C3 . -1.4(3)
Ni N1 N2 C3 . 169.30(18)
C1 N1 N2 B1 . 177.2(2)
Ni N1 N2 B1 . -12.0(3)
N4 B1 N2 C3 . 128.0(3)
N6 B1 N2 C3 . -114.4(3)
N4 B1 N2 N1 . -50.5(3)
N6 B1 N2 N1 . 67.2(3)
C10 N3 N4 C12 . 1.2(3)
Ni N3 N4 C12 . -172.93(17)
C10 N3 N4 B1 . -175.5(2)
Ni N3 N4 B1 . 10.3(3)
N2 B1 N4 C12 . -123.6(3)
N6 B1 N4 C12 . 119.1(3)
N2 B1 N4 N3 . 52.3(3)
N6 B1 N4 N3 . -64.9(3)
C19 N5 N6 C21 . 0.7(3)
Ni N5 N6 C21 . 170.02(18)
C19 N5 N6 B1 . -176.2(2)
Ni N5 N6 B1 . -6.9(3)
N4 B1 N6 C21 . -113.5(3)
N2 B1 N6 C21 . 128.8(3)
N4 B1 N6 N5 . 62.6(3)
N2 B1 N6 N5 . -55.1(3)
C28 N7 N8 C30 . -0.2(3)
C28 N7 N8 Ni . 169.62(18)
N2 N1 C1 C2 . 1.7(3)
Ni N1 C1 C2 . -165.0(2)
N2 N1 C1 C9 . -174.3(2)
Ni N1 C1 C9 . 19.1(4)
N1 C1 C2 C3 . -1.3(3)
C9 C1 C2 C3 . 174.6(3)
N1 N2 C3 C2 . 0.7(3)
B1 N2 C3 C2 . -177.9(3)
C1 C2 C3 N2 . 0.3(3)
C9 C4 C5 C6 . -0.9(5)
C4 C5 C6 C7 . -0.8(5)
C5 C6 C7 C8 . 1.0(5)
C6 C7 C8 C9 . 0.5(5)
C5 C4 C9 C8 . 2.3(4)
C5 C4 C9 C1 . 178.5(3)
C7 C8 C9 C4 . -2.1(4)
C7 C8 C9 C1 . -178.3(3)
N1 C1 C9 C4 . 46.0(4)
C2 C1 C9 C4 . -129.3(3)
N1 C1 C9 C8 . -137.9(3)
C2 C1 C9 C8 . 46.8(4)
N4 N3 C10 C11 . -1.5(3)
Ni N3 C10 C11 . 170.8(2)
N4 N3 C10 C18 . 174.0(2)
Ni N3 C10 C18 . -13.7(4)
N3 C10 C11 C12 . 1.2(3)
C18 C10 C11 C12 . -173.9(3)
N3 N4 C12 C11 . -0.5(3)
B1 N4 C12 C11 . 175.8(3)
C10 C11 C12 N4 . -0.4(3)
C18 C13 C14 C15 . 0.9(6)
C13 C14 C15 C16 . -0.5(6)
C14 C15 C16 C17 . 0.1(7)
C15 C16 C17 C18 . -0.2(6)
C14 C13 C18 C17 . -0.9(5)
C14 C13 C18 C10 . -176.6(3)
C16 C17 C18 C13 . 0.6(5)
C16 C17 C18 C10 . 176.3(3)
N3 C10 C18 C13 . -28.4(4)
C11 C10 C18 C13 . 146.1(3)
N3 C10 C18 C17 . 156.1(3)
C11 C10 C18 C17 . -29.4(4)
N6 N5 C19 C20 . -0.4(3)
Ni N5 C19 C20 . -166.5(2)
N6 N5 C19 C27 . -179.1(2)
Ni N5 C19 C27 . 14.8(4)
N5 C19 C20 C21 . -0.1(3)
C27 C19 C20 C21 . 178.6(3)
N5 N6 C21 C20 . -0.7(3)
B1 N6 C21 C20 . 175.7(3)
C19 C20 C21 N6 . 0.5(3)
C27 C22 C23 C24 . 1.0(5)
C22 C23 C24 C25 . -0.6(6)
C23 C24 C25 C26 . -0.3(6)
C24 C25 C26 C27 . 0.9(5)
C23 C22 C27 C26 . -0.4(5)
C23 C22 C27 C19 . 178.0(3)
C25 C26 C27 C22 . -0.5(5)
C25 C26 C27 C19 . -179.0(3)
N5 C19 C27 C22 . 51.7(4)
C20 C19 C27 C22 . -126.7(3)
N5 C19 C27 C26 . -129.9(3)
C20 C19 C27 C26 . 51.7(4)
N8 N7 C28 C29 . 0.3(3)
N8 N7 C28 C36 . -179.5(2)
N7 C28 C29 C30 . -0.3(3)
C36 C28 C29 C30 . 179.5(3)
N7 N8 C30 C29 . 0.0(3)
Ni N8 C30 C29 . -168.8(2)
C28 C29 C30 N8 . 0.2(3)
C36 C31 C32 C33 . -0.8(6)
C31 C32 C33 C34 . -0.2(6)
C32 C33 C34 C35 . 1.0(6)
C33 C34 C35 C36 . -0.9(6)
C32 C31 C36 C35 . 0.9(5)
C32 C31 C36 C28 . -179.6(3)
C34 C35 C36 C31 . -0.1(5)
C34 C35 C36 C28 . -179.6(3)
N7 C28 C36 C31 . -0.4(4)
C29 C28 C36 C31 . 179.9(3)
N7 C28 C36 C35 . 179.1(3)
C29 C28 C36 C35 . -0.6(5)
Cl2' C37' Cl3' Cl3' 2_656 -175.2(15)
Cl4' C37' Cl3' Cl3' 2_656 71(2)
